data_7222454
loop_
_publ_author_name
'Chithiravel, Rengasamy'
'Rajaguru, Kandasamy'
'Muthusubramanian, Shanmugam'
'Bhuvanesh, Nattamai'

_publ_section_title
;
 A Direct Greener Route towards the Synthesis of
 2-Aroyl-3,5-diarylthiophenes from 1,5-Diketones
;
_journal_name_full 'RSC Adv.'
_journal_paper_doi 10.1039/C5RA17829K
_journal_year 2015
_chemical_formula_moiety 'C23 H13 Cl3 O S'
_chemical_formula_sum 'C23 H13 Cl3 O S'
_chemical_formula_weight 443.74
_chemical_melting_point 438
_chemical_name_systematic (3,5-bis(4-chlorophenyl)thiophen-2-yl)(4-chlorophenyl)methanone
_space_group_crystal_system triclinic
_space_group_IT_number 2
_space_group_name_Hall '-P 1'
_space_group_name_H-M_alt 'P -1'
_symmetry_space_group_name_Hall '-P 1'
_symmetry_space_group_name_H-M 'P -1'
_atom_sites_solution_hydrogens geom
_audit_creation_date 2014-11-12
_audit_creation_method
;
Olex2 1.2-beta
(compiled 2014.10.22 svn.r3046 for OlexSys, GUI svn.r4928)
;
_audit_update_record
;
2015-04-29 deposited with the CCDC.
2015-10-07 downloaded from the CCDC.
;
_cell_angle_alpha 97.563(2)
_cell_angle_beta 92.562(2)
_cell_angle_gamma 107.979(2)
_cell_formula_units_Z 2
_cell_length_a 7.5101(18)
_cell_length_b 9.387(2)
_cell_length_c 14.553(4)
_cell_measurement_reflns_used 6130
_cell_measurement_temperature 110.15
_cell_measurement_theta_max 27.477
_cell_measurement_theta_min 2.517
_cell_volume 963.4(4)
_computing_cell_refinement 'SAINT v8.34A (Bruker, 2013)'
_computing_data_reduction 'SAINT v8.34A (Bruker, 2013)'
_computing_molecular_graphics 'Olex2 (Dolomanov et al., 2009)'
_computing_publication_material 'Olex2 (Dolomanov et al., 2009)'
_computing_structure_refinement 'XL (Sheldrick, 2008)'
_diffrn_ambient_temperature 110.15
_diffrn_measured_fraction_theta_full 0.995
_diffrn_measured_fraction_theta_max 0.980
_diffrn_measurement_device_type 'Bruker APEX-II CCD'
_diffrn_measurement_method '\f and \w scans'
_diffrn_radiation_type MoK\a
_diffrn_radiation_wavelength 0.71073
_diffrn_reflns_av_R_equivalents 0.0307
_diffrn_reflns_av_unetI/netI 0.0337
_diffrn_reflns_laue_measured_fraction_full 0.995
_diffrn_reflns_laue_measured_fraction_max 0.980
_diffrn_reflns_limit_h_max 9
_diffrn_reflns_limit_h_min -9
_diffrn_reflns_limit_k_max 12
_diffrn_reflns_limit_k_min -12
_diffrn_reflns_limit_l_max 18
_diffrn_reflns_limit_l_min -18
_diffrn_reflns_number 11148
_diffrn_reflns_point_group_measured_fraction_full 0.995
_diffrn_reflns_point_group_measured_fraction_max 0.980
_diffrn_reflns_theta_full 25.242
_diffrn_reflns_theta_max 27.536
_diffrn_reflns_theta_min 1.417
_diffrn_standards_number 0
_exptl_absorpt_coefficient_mu 0.596
_exptl_absorpt_correction_T_max 0.7456
_exptl_absorpt_correction_T_min 0.6397
_exptl_absorpt_correction_type multi-scan
_exptl_absorpt_process_details
;
SADABS-2014/3 (Bruker,2014) was used for absorption correction.
wR2(int) was 0.0910 before and 0.0417 after correction.
The Ratio of minimum to maximum transmission is 0.8580.
The \l/2 correction factor is Not present.
;
_exptl_crystal_colour colourless
_exptl_crystal_colour_primary colourless
_exptl_crystal_density_diffrn 1.530
_exptl_crystal_description block
_exptl_crystal_F_000 452
_exptl_crystal_recrystallization_method 'Re-crystallisation from solvent: Ethanol'
_exptl_crystal_size_max 0.57
_exptl_crystal_size_mid 0.48
_exptl_crystal_size_min 0.32
_refine_diff_density_max 0.496
_refine_diff_density_min -0.311
_refine_diff_density_rms 0.064
_refine_ls_extinction_method none
_refine_ls_goodness_of_fit_ref 1.034
_refine_ls_hydrogen_treatment constr
_refine_ls_matrix_type full
_refine_ls_number_parameters 253
_refine_ls_number_reflns 4349
_refine_ls_number_restraints 0
_refine_ls_restrained_S_all 1.034
_refine_ls_R_factor_all 0.0389
_refine_ls_R_factor_gt 0.0343
_refine_ls_shift/su_max 0.001
_refine_ls_shift/su_mean 0.000
_refine_ls_structure_factor_coef Fsqd
_refine_ls_weighting_details 'w=1/[\s^2^(Fo^2^)+(0.0383P)^2^+0.7457P] where P=(Fo^2^+2Fc^2^)/3'
_refine_ls_weighting_scheme calc
_refine_ls_wR_factor_gt 0.0851
_refine_ls_wR_factor_ref 0.0878
_reflns_Friedel_coverage 0.000
_reflns_number_gt 3905
_reflns_number_total 4349
_reflns_threshold_expression 'I > 2\s(I)'
_cod_data_source_file c5ra17829k2.cif
_cod_data_source_block 3clsma3
_cod_database_code 7222454
_shelxl_version_number 2014-3
_shelx_space_group_comment
;
The symmetry employed for this shelxl refinement is uniquely defined
by the following loop, which should always be used as a source of
symmetry information in preference to the above space-group names.
They are only intended as comments.
;
_shelx_estimated_absorpt_t_max 0.832
_shelx_estimated_absorpt_t_min 0.728
_olex2_refinement_description
;
1. Fixed Uiso
 At 1.2 times of:
  All C(H) groups
2.a Aromatic/amide H refined with riding coordinates:
 C3(H3), C7(H7), C8(H8), C10(H10), C11(H11), C13(H13), C14(H14), C16(H16),
 C17(H17), C19(H19), C20(H20), C22(H22), C23(H23)
;
_olex2_submission_special_instructions 'No special instructions were received'

loop_
_space_group_symop_operation_xyz
'x, y, z'
'-x, -y, -z'

loop_
_atom_site_label
_atom_site_type_symbol
_atom_site_fract_x
_atom_site_fract_y
_atom_site_fract_z
_atom_site_U_iso_or_equiv
_atom_site_adp_type
_atom_site_occupancy
_atom_site_site_symmetry_order
_atom_site_calc_flag
_atom_site_refinement_flags_posn
Cl1 Cl 0.98152(7) 0.27986(6) 0.96261(3) 0.02715(12) Uani 1 1 d .
Cl2 Cl 0.51208(7) 0.72038(6) 1.02153(3) 0.02562(12) Uani 1 1 d .
Cl3 Cl 0.73372(6) 1.12266(5) 0.17300(3) 0.02158(11) Uani 1 1 d .
S1 S 0.78567(6) 0.59532(5) 0.46269(3) 0.01494(10) Uani 1 1 d .
O1 O 0.68988(18) 0.30414(14) 0.52928(8) 0.0202(3) Uani 1 1 d .
C1 C 0.7533(2) 0.56409(19) 0.57564(11) 0.0140(3) Uani 1 1 d .
C2 C 0.7317(2) 0.68948(18) 0.63035(11) 0.0135(3) Uani 1 1 d .
C3 C 0.7471(2) 0.81061(19) 0.57887(12) 0.0147(3) Uani 1 1 d .
H3 H 0.7385 0.9060 0.6055 0.018 Uiso 1 1 calc R
C4 C 0.7756(2) 0.77734(18) 0.48711(12) 0.0137(3) Uani 1 1 d .
C5 C 0.7427(2) 0.41055(18) 0.59309(11) 0.0140(3) Uani 1 1 d .
C6 C 0.8003(2) 0.38432(18) 0.68731(11) 0.0139(3) Uani 1 1 d .
C7 C 0.7099(2) 0.24488(19) 0.71492(12) 0.0158(3) Uani 1 1 d .
H7 H 0.6124 0.1709 0.6746 0.019 Uiso 1 1 calc R
C8 C 0.7618(3) 0.2138(2) 0.80094(12) 0.0178(3) Uani 1 1 d .
H8 H 0.6983 0.1203 0.8208 0.021 Uiso 1 1 calc R
C9 C 0.9080(3) 0.3218(2) 0.85734(12) 0.0178(3) Uani 1 1 d .
C10 C 0.9998(2) 0.4610(2) 0.83135(12) 0.0178(3) Uani 1 1 d .
H10 H 1.0992 0.5337 0.8713 0.021 Uiso 1 1 calc R
C11 C 0.9443(2) 0.49239(19) 0.74610(12) 0.0156(3) Uani 1 1 d .
H11 H 1.0046 0.5878 0.7278 0.019 Uiso 1 1 calc R
C12 C 0.6803(2) 0.69580(19) 0.72730(11) 0.0134(3) Uani 1 1 d .
C13 C 0.5458(2) 0.57355(19) 0.75544(12) 0.0150(3) Uani 1 1 d .
H13 H 0.4865 0.4850 0.7116 0.018 Uiso 1 1 calc R
C14 C 0.4974(2) 0.5793(2) 0.84618(12) 0.0163(3) Uani 1 1 d .
H14 H 0.4075 0.4947 0.8649 0.020 Uiso 1 1 calc R
C15 C 0.5816(2) 0.7096(2) 0.90921(12) 0.0167(3) Uani 1 1 d .
C16 C 0.7157(2) 0.8334(2) 0.88377(12) 0.0175(3) Uani 1 1 d .
H16 H 0.7738 0.9218 0.9279 0.021 Uiso 1 1 calc R
C17 C 0.7634(2) 0.82586(19) 0.79280(12) 0.0158(3) Uani 1 1 d .
H17 H 0.8542 0.9104 0.7746 0.019 Uiso 1 1 calc R
C18 C 0.7799(2) 0.86796(18) 0.41172(11) 0.0138(3) Uani 1 1 d .
C19 C 0.7413(2) 1.00604(19) 0.42723(12) 0.0166(3) Uani 1 1 d .
H19 H 0.7227 1.0453 0.4883 0.020 Uiso 1 1 calc R
C20 C 0.7301(2) 1.08599(19) 0.35462(12) 0.0169(3) Uani 1 1 d .
H20 H 0.7049 1.1796 0.3659 0.020 Uiso 1 1 calc R
C21 C 0.7560(2) 1.02784(19) 0.26553(12) 0.0152(3) Uani 1 1 d .
C22 C 0.7991(2) 0.89371(19) 0.24820(12) 0.0157(3) Uani 1 1 d .
H22 H 0.8194 0.8560 0.1871 0.019 Uiso 1 1 calc R
C23 C 0.8120(2) 0.81563(19) 0.32161(12) 0.0155(3) Uani 1 1 d .
H23 H 0.8434 0.7247 0.3103 0.019 Uiso 1 1 calc R

loop_
_atom_site_aniso_label
_atom_site_aniso_U_11
_atom_site_aniso_U_22
_atom_site_aniso_U_33
_atom_site_aniso_U_23
_atom_site_aniso_U_13
_atom_site_aniso_U_12
Cl1 0.0357(3) 0.0348(3) 0.0182(2) 0.00644(18) 0.00008(18) 0.0209(2)
Cl2 0.0327(3) 0.0330(3) 0.0164(2) 0.00703(17) 0.00937(18) 0.0156(2)
Cl3 0.0266(2) 0.0178(2) 0.0222(2) 0.00836(16) -0.00100(17) 0.00798(17)
S1 0.0207(2) 0.0125(2) 0.0137(2) 0.00254(14) 0.00318(15) 0.00788(16)
O1 0.0272(7) 0.0146(6) 0.0183(6) -0.0008(5) 0.0002(5) 0.0076(5)
C1 0.0151(8) 0.0141(8) 0.0133(7) 0.0033(6) 0.0017(6) 0.0049(6)
C2 0.0113(7) 0.0122(8) 0.0170(8) 0.0020(6) 0.0011(6) 0.0037(6)
C3 0.0157(8) 0.0110(8) 0.0180(8) 0.0022(6) 0.0024(6) 0.0049(6)
C4 0.0124(7) 0.0104(8) 0.0191(8) 0.0030(6) 0.0018(6) 0.0045(6)
C5 0.0127(8) 0.0131(8) 0.0171(8) 0.0024(6) 0.0030(6) 0.0053(6)
C6 0.0152(8) 0.0129(8) 0.0163(8) 0.0019(6) 0.0034(6) 0.0082(6)
C7 0.0163(8) 0.0122(8) 0.0193(8) 0.0013(6) 0.0015(6) 0.0056(6)
C8 0.0217(9) 0.0154(8) 0.0201(8) 0.0060(6) 0.0060(7) 0.0096(7)
C9 0.0210(9) 0.0232(9) 0.0154(8) 0.0040(7) 0.0025(6) 0.0156(7)
C10 0.0158(8) 0.0191(9) 0.0195(8) -0.0016(7) 0.0004(6) 0.0089(7)
C11 0.0153(8) 0.0129(8) 0.0203(8) 0.0021(6) 0.0030(6) 0.0069(6)
C12 0.0128(7) 0.0135(8) 0.0167(8) 0.0032(6) 0.0022(6) 0.0076(6)
C13 0.0137(8) 0.0131(8) 0.0199(8) 0.0036(6) 0.0015(6) 0.0064(6)
C14 0.0139(8) 0.0166(8) 0.0214(8) 0.0072(6) 0.0043(6) 0.0070(7)
C15 0.0195(8) 0.0227(9) 0.0140(8) 0.0061(6) 0.0044(6) 0.0136(7)
C16 0.0202(9) 0.0158(8) 0.0176(8) 0.0002(6) -0.0004(6) 0.0085(7)
C17 0.0155(8) 0.0126(8) 0.0206(8) 0.0044(6) 0.0019(6) 0.0057(6)
C18 0.0119(7) 0.0124(8) 0.0171(8) 0.0035(6) 0.0010(6) 0.0033(6)
C19 0.0191(8) 0.0130(8) 0.0180(8) 0.0016(6) 0.0017(6) 0.0057(7)
C20 0.0183(8) 0.0104(8) 0.0228(9) 0.0033(6) 0.0010(7) 0.0055(6)
C21 0.0129(8) 0.0142(8) 0.0190(8) 0.0075(6) 0.0006(6) 0.0031(6)
C22 0.0155(8) 0.0162(8) 0.0160(8) 0.0031(6) 0.0041(6) 0.0055(6)
C23 0.0162(8) 0.0122(8) 0.0200(8) 0.0038(6) 0.0039(6) 0.0065(6)

loop_
_atom_type_symbol
_atom_type_description
_atom_type_scat_dispersion_real
_atom_type_scat_dispersion_imag
_atom_type_scat_source
C C 0.0033 0.0016 'International Tables Vol C Tables 4.2.6.8 and 6.1.1.4'
H H 0.0000 0.0000 'International Tables Vol C Tables 4.2.6.8 and 6.1.1.4'
O O 0.0106 0.0060 'International Tables Vol C Tables 4.2.6.8 and 6.1.1.4'
S S 0.1246 0.1234 'International Tables Vol C Tables 4.2.6.8 and 6.1.1.4'
Cl Cl 0.1484 0.1585 'International Tables Vol C Tables 4.2.6.8 and 6.1.1.4'

loop_
_geom_angle_atom_site_label_1
_geom_angle_atom_site_label_2
_geom_angle_atom_site_label_3
_geom_angle
C1 S1 C4 92.38(8)
C2 C1 S1 111.42(12)
C2 C1 C5 133.44(15)
C5 C1 S1 115.01(12)
C1 C2 C3 111.57(15)
C1 C2 C12 125.72(15)
C3 C2 C12 122.44(14)
C2 C3 H3 123.1
C4 C3 C2 113.88(15)
C4 C3 H3 123.1
C3 C4 S1 110.72(12)
C3 C4 C18 129.03(15)
C18 C4 S1 119.98(12)
O1 C5 C1 119.66(15)
O1 C5 C6 119.65(15)
C1 C5 C6 120.67(14)
C7 C6 C5 118.21(15)
C11 C6 C5 121.90(15)
C11 C6 C7 119.85(16)
C6 C7 H7 119.8
C8 C7 C6 120.31(16)
C8 C7 H7 119.8
C7 C8 H8 120.6
C9 C8 C7 118.77(16)
C9 C8 H8 120.6
C8 C9 Cl1 118.99(14)
C8 C9 C10 121.90(16)
C10 C9 Cl1 119.10(14)
C9 C10 H10 120.5
C9 C10 C11 118.94(16)
C11 C10 H10 120.5
C6 C11 H11 119.9
C10 C11 C6 120.20(16)
C10 C11 H11 119.9
C13 C12 C2 120.98(15)
C13 C12 C17 118.40(15)
C17 C12 C2 120.62(15)
C12 C13 H13 119.5
C14 C13 C12 121.07(16)
C14 C13 H13 119.5
C13 C14 H14 120.4
C15 C14 C13 119.14(16)
C15 C14 H14 120.4
C14 C15 Cl2 119.13(14)
C14 C15 C16 121.41(16)
C16 C15 Cl2 119.43(13)
C15 C16 H16 120.6
C17 C16 C15 118.81(16)
C17 C16 H16 120.6
C12 C17 H17 119.4
C16 C17 C12 121.15(16)
C16 C17 H17 119.4
C19 C18 C4 120.74(15)
C23 C18 C4 121.07(15)
C23 C18 C19 118.09(15)
C18 C19 H19 119.5
C20 C19 C18 120.99(16)
C20 C19 H19 119.5
C19 C20 H20 120.3
C21 C20 C19 119.30(15)
C21 C20 H20 120.3
C20 C21 Cl3 119.98(13)
C20 C21 C22 121.16(15)
C22 C21 Cl3 118.86(13)
C21 C22 H22 120.5
C23 C22 C21 118.97(15)
C23 C22 H22 120.5
C18 C23 H23 119.3
C22 C23 C18 121.42(15)
C22 C23 H23 119.3

loop_
_geom_bond_atom_site_label_1
_geom_bond_atom_site_label_2
_geom_bond_distance
Cl1 C9 1.7392(18)
Cl2 C15 1.7379(17)
Cl3 C21 1.7380(17)
S1 C1 1.7222(17)
S1 C4 1.7246(17)
O1 C5 1.223(2)
C1 C2 1.388(2)
C1 C5 1.475(2)
C2 C3 1.421(2)
C2 C12 1.478(2)
C3 H3 0.9500
C3 C4 1.372(2)
C4 C18 1.470(2)
C5 C6 1.493(2)
C6 C7 1.396(2)
C6 C11 1.393(2)
C7 H7 0.9500
C7 C8 1.388(2)
C8 H8 0.9500
C8 C9 1.385(3)
C9 C10 1.387(3)
C10 H10 0.9500
C10 C11 1.388(2)
C11 H11 0.9500
C12 C13 1.397(2)
C12 C17 1.400(2)
C13 H13 0.9500
C13 C14 1.384(2)
C14 H14 0.9500
C14 C15 1.383(3)
C15 C16 1.388(3)
C16 H16 0.9500
C16 C17 1.385(2)
C17 H17 0.9500
C18 C19 1.405(2)
C18 C23 1.397(2)
C19 H19 0.9500
C19 C20 1.388(2)
C20 H20 0.9500
C20 C21 1.385(2)
C21 C22 1.389(2)
C22 H22 0.9500
C22 C23 1.389(2)
C23 H23 0.9500

loop_
_geom_torsion_atom_site_label_1
_geom_torsion_atom_site_label_2
_geom_torsion_atom_site_label_3
_geom_torsion_atom_site_label_4
_geom_torsion
Cl1 C9 C10 C11 178.17(13)
Cl2 C15 C16 C17 -177.03(13)
Cl3 C21 C22 C23 -178.31(13)
S1 C1 C2 C3 -1.52(18)
S1 C1 C2 C12 172.70(13)
S1 C1 C5 O1 -26.1(2)
S1 C1 C5 C6 152.39(13)
S1 C4 C18 C19 169.60(13)
S1 C4 C18 C23 -6.8(2)
O1 C5 C6 C7 -32.3(2)
O1 C5 C6 C11 145.58(17)
C1 S1 C4 C3 -0.35(13)
C1 S1 C4 C18 -174.95(14)
C1 C2 C3 C4 1.3(2)
C1 C2 C12 C13 -39.7(2)
C1 C2 C12 C17 141.35(17)
C1 C5 C6 C7 149.18(16)
C1 C5 C6 C11 -32.9(2)
C2 C1 C5 O1 149.47(19)
C2 C1 C5 C6 -32.0(3)
C2 C3 C4 S1 -0.46(19)
C2 C3 C4 C18 173.51(16)
C2 C12 C13 C14 -179.97(15)
C2 C12 C17 C16 179.67(15)
C3 C2 C12 C13 133.91(17)
C3 C2 C12 C17 -45.0(2)
C3 C4 C18 C19 -3.9(3)
C3 C4 C18 C23 179.66(17)
C4 S1 C1 C2 1.08(13)
C4 S1 C1 C5 177.63(13)
C4 C18 C19 C20 -174.69(15)
C4 C18 C23 C22 173.95(15)
C5 C1 C2 C3 -177.20(17)
C5 C1 C2 C12 -3.0(3)
C5 C6 C7 C8 178.42(15)
C5 C6 C11 C10 -176.93(15)
C6 C7 C8 C9 -1.8(2)
C7 C6 C11 C10 0.9(2)
C7 C8 C9 Cl1 -176.79(13)
C7 C8 C9 C10 1.8(3)
C8 C9 C10 C11 -0.4(3)
C9 C10 C11 C6 -1.0(2)
C11 C6 C7 C8 0.5(2)
C12 C2 C3 C4 -173.14(15)
C12 C13 C14 C15 1.2(2)
C13 C12 C17 C16 0.7(2)
C13 C14 C15 Cl2 176.74(12)
C13 C14 C15 C16 -1.2(3)
C14 C15 C16 C17 0.9(3)
C15 C16 C17 C12 -0.6(3)
C17 C12 C13 C14 -1.0(2)
C18 C19 C20 C21 0.5(3)
C19 C18 C23 C22 -2.6(2)
C19 C20 C21 Cl3 177.59(13)
C19 C20 C21 C22 -2.1(3)
C20 C21 C22 C23 1.4(3)
C21 C22 C23 C18 1.0(3)
C23 C18 C19 C20 1.9(3)
